data_2004154
loop_
_publ_author_name
'Gainsford, G. J.'
'Furneaux, R. H.'
'Mason, J. M.'
'Tyler, P. C.'

_publ_section_title
;1,6-Anhydro-4-<i>O</i>-benzyl-3-deoxy-2-<i>O</i>-methyl-\b-<small>D</small>-<i>ribo</i>-hexopyranose
 and
 1,6-Anhydro-4-<i>O</i>-benzyl-2-<i>C</i>-(2-cyanoethyl)-2,3-dideoxy-\b-<small>D</small>-<i>ribo</i>-hexopyranose
;
_journal_issue 11
_journal_name_full 'Acta Crystallographica Section C'
_journal_page_first 2418
_journal_page_last 2421
_journal_paper_doi 10.1107/S0108270195007256
_journal_volume 51
_journal_year 1995
_chemical_formula_sum 'C14 H18 O4'
_chemical_formula_weight 250.3
_space_group_IT_number 76
_symmetry_cell_setting tetragonal
_symmetry_space_group_name_Hall 'P 4w'
_symmetry_space_group_name_H-M 'P 41'
_atom_type_scat_source IntTabIV
_cell_angle_alpha 90
_cell_angle_beta 90
_cell_angle_gamma 90
_cell_formula_units_Z 4
_cell_length_a 8.535(2)
_cell_length_b 8.535(2)
_cell_length_c 17.339(6)
_cell_measurement_reflns_used 24
_cell_measurement_temperature 138
_cell_measurement_theta_max 17.0
_cell_measurement_theta_min 4.8
_cell_volume 1263.1(6)
_diffrn_measurement_device 'Nicolet R3m four-circle'
_diffrn_measurement_method '\w scans'
_diffrn_radiation_type MoK\a
_diffrn_radiation_wavelength 0.71073
_diffrn_reflns_av_R_equivalents 0.016
_diffrn_reflns_limit_h_max 8
_diffrn_reflns_limit_h_min -7
_diffrn_reflns_limit_k_max 11
_diffrn_reflns_limit_k_min 0
_diffrn_reflns_limit_l_max 24
_diffrn_reflns_limit_l_min 0
_diffrn_reflns_number 2205
_diffrn_reflns_theta_max 30
_diffrn_standards_decay_% 1.5
_diffrn_standards_interval_count 97
_diffrn_standards_number 3
_exptl_absorpt_coefficient_mu 0.103
_exptl_absorpt_correction_type none
_exptl_crystal_colour colourless
_exptl_crystal_density_diffrn 1.32
_exptl_crystal_description needle
_exptl_crystal_size_max 0.80
_exptl_crystal_size_mid 0.20
_exptl_crystal_size_min 0.20
_refine_diff_density_max 0.16
_refine_diff_density_min -0.22
_refine_ls_extinction_method none
_refine_ls_goodness_of_fit_obs unavailable
_refine_ls_hydrogen_treatment 'refall isotropically'
_refine_ls_number_parameters 234
_refine_ls_number_reflns 1604
_refine_ls_R_factor_obs 0.036
_refine_ls_shift/esd_max 0.015
_refine_ls_structure_factor_coef F
_refine_ls_weighting_details 'w = 1/[\s^2^(F)+0.0006F^2^]'
_refine_ls_weighting_scheme calc
_refine_ls_wR_factor_obs 0.043
_reflns_number_observed 1604
_reflns_number_total 1886
_reflns_observed_criterion I>3\s(I)
_cod_data_source_file kh1035.cif
_cod_data_source_block 1
_cod_depositor_comments
;
The following automatic conversions were performed:

'_refine_ls_weighting_scheme' value ' 1/[\s^2^(F)+0.0006F^2^]' was
changed to 'calc'. New tag '_refine_ls_weighting_details' was
created. The value of the new tag was set to 'w =
1/[\s^2^(F)+0.0006F^2^]'.

Automatic conversion script
Id: cif_fix_values 3143 2015-03-26 13:38:13Z robertas 
;
_cod_original_cell_volume 1263.0(7)
_cod_original_sg_symbol_Hall 'P 41'
_cod_database_code 2004154

loop_
_symmetry_equiv_pos_as_xyz
x,y,z
-x,-y,1/2+z
-y,x,1/4+z
y,-x,3/4+z

loop_
_atom_site_label
_atom_site_fract_x
_atom_site_fract_y
_atom_site_fract_z
_atom_site_U_iso_or_equiv
O(1) 1.3948(2) -.0386(2) .3739(1) .0324(4)
O(2) 1.2912(2) .3760(2) .3997(1) .0370(5)
O(4) .9763(2) .2271(2) .3351(1) .0257(4)
O(5) 1.1822(2) .0605(2) .4350(1) .0279(4)
C(1) 1.3381(2) .0953(3) .4145(2) .0273(6)
C(2) 1.3437(2) .2384(3) .3612(2) .0281(6)
C(3) 1.2409(3) .2100(3) .2903(2) .0272(6)
C(4) 1.0906(2) .1192(2) .3064(2) .0232(5)
C(5) 1.1228(2) -.0097(3) .3652(2) .0263(5)
C(6) 1.2589(3) -.1154(3) .3412(2) .0326(6)
C(7) 1.4067(3) .4481(4) .4462(2) .0475(9)
C(8) .8188(2) .1732(3) .3290(2) .0288(6)
C(9) .7553(2) .1730(2) .2476(1) .0215(5)
C(10) .7986(2) .2888(2) .1955(2) .0239(5)
C(11) .7326(3) .2924(3) .1219(2) .0294(6)
C(12) .6247(3) .1792(3) .0993(2) .0330(6)
C(13) .5819(3) .0633(3) .1511(2) .0341(7)
C(14) .6471(2) .0607(3) .2247(2) .0294(6)
H(1) 1.401(3) .108(3) .460(2) .018(6)
H(2) 1.454(3) .249(3) .347(2) .022(6)
H(3A) 1.212(4) .313(4) .264(2) .044(8)
H(3B) 1.301(3) .151(4) .252(2) .036(7)
H(4) 1.056(3) .077(3) .258(2) .027(7)
H(5) 1.029(3) .079(3) .380(2) .035(7)
H(6A) 1.272(3) -.125(3) .290(2) .019(6)
H(6B) 1.253(4) -.221(4) .371(2) .054(9)
H(7A) 1.366(4) .552(4) .459(2) .048(9)
H(7B) 1.498(5) .458(5) .416(3) .075(12)
H(7C) 1.415(5) .369(6) .500(3) .093(15)
H(8A) .754(3) .241(3) .359(2) .030(7)
H(8B) .805(3) .071(4) .354(2) .029(7)
H(10) .872(4) .366(4) .214(2) .037(7)
H(11) .760(4) .375(4) .086(2) .043(8)
H(12) .585(3) .181(3) .050(2) .031(7)
H(13) .516(4) -.019(4) .139(2) .050(9)
H(14) .617(3) -.016(4) .259(2) .041(8)

loop_
_geom_angle_atom_site_label_1
_geom_angle_atom_site_label_2
_geom_angle_atom_site_label_3
_geom_angle
_geom_angle_publ_flag
C(1) O(1) C(6) 106.5(2) yes
C(4) O(4) C(8) 114.2(2) yes
O(1) C(1) O(5) 106.0(2) yes
O(5) C(1) C(2) 110.5(2) yes
O(2) C(2) C(3) 109.1(2) yes
C(2) C(3) C(4) 114.6(2) yes
O(4) C(4) C(5) 110.7(2) yes
O(5) C(5) C(4) 108.9(2) yes
C(4) C(5) C(6) 112.4(2) yes
O(4) C(8) C(9) 114.1(2) yes
C(8) C(9) C(14) 120.4(2) yes
C(9) C(10) C(11) 120.2(2) yes
C(11) C(12) C(13) 119.3(2) yes
C(9) C(14) C(13) 121.1(2) yes
C(2) O(2) C(7) 114.0(2) yes
C(1) O(5) C(5) 102.00(10) yes
O(1) C(1) C(2) 109.3(2) yes
O(2) C(2) C(1) 111.4(2) yes
C(1) C(2) C(3) 109.9(2) yes
O(4) C(4) C(3) 108.1(2) yes
C(3) C(4) C(5) 109.7(2) yes
O(5) C(5) C(6) 101.9(2) yes
O(1) C(6) C(5) 103.6(2) yes
C(8) C(9) C(10) 120.7(2) yes
C(10) C(9) C(14) 118.8(2) yes
C(10) C(11) C(12) 120.6(2) yes
C(12) C(13) C(14) 120.0(2) yes

loop_
_geom_bond_atom_site_label_1
_geom_bond_atom_site_label_2
_geom_bond_distance
_geom_bond_publ_flag
O(1) C(1) 1.427(3) yes
O(1) C(6) 1.447(3) yes
O(4) C(4) 1.431(2) yes
O(5) C(1) 1.409(3) yes
C(1) C(2) 1.532(3) yes
C(3) C(4) 1.524(3) yes
C(5) C(6) 1.528(3) yes
C(9) C(10) 1.389(3) yes
C(10) C(11) 1.394(3) yes
C(12) C(13) 1.384(4) yes
O(2) C(2) 1.423(3) yes
O(2) C(7) 1.415(3) yes
O(4) C(8) 1.425(2) yes
O(5) C(5) 1.443(3) yes
C(2) C(3) 1.530(3) yes
C(4) C(5) 1.525(3) yes
C(8) C(9) 1.512(3) yes
C(9) C(14) 1.389(3) yes
C(11) C(12) 1.391(3) yes
C(13) C(14) 1.393(4) yes

loop_
_geom_torsion_atom_site_label_1
_geom_torsion_atom_site_label_2
_geom_torsion_atom_site_label_3
_geom_torsion_atom_site_label_4
_geom_torsion
_geom_torsion_publ_flag
C(6) O(1) C(1) O(5) 25.5 yes
C(1) O(1) C(6) C(5) 1.7 yes
C(7) O(2) C(2) C(3) -156.9 yes
C(8) O(4) C(4) C(5) -79.3 yes
C(5) O(5) C(1) O(1) -43.2 yes
C(1) O(5) C(5) C(4) -76.4 yes
C(2) C(3) C(4) O(4) 82.0 yes
O(4) C(4) C(5) O(5) -60.5 yes
C(3) C(4) C(5) O(5) 58.7 yes
O(5) C(5) C(6) O(1) -27.2 yes
O(4) C(8) C(9) C(10) -35.3 yes
C(8) C(9) C(10) C(11) -176.4 yes
O(1) C(1) C(2) O(2) -178.8 yes
O(2) C(2) C(3) C(4) -85.5 yes
C(6) O(1) C(1) C(2) -93.6 yes
C(8) O(4) C(4) C(3) 160.5 yes
C(4) O(4) C(8) C(9) -72.6 yes
C(5) O(5) C(1) C(2) 75.0 yes
C(1) O(5) C(5) C(6) 42.6 yes
O(1) C(1) C(2) C(3) 60.1 yes
O(5) C(1) C(2) C(3) -56.1 yes
C(1) C(2) C(3) C(4) 36.9 yes
C(2) C(3) C(4) C(5) -38.8 yes
O(4) C(4) C(5) C(6) -172.7 yes
C(3) C(4) C(5) C(6) -53.5 yes
C(4) C(5) C(6) O(1) 89.3 yes
O(4) C(8) C(9) C(14) 147.6 yes
O(5) C(1) C(2) O(2) 64.9 yes
C(7) O(2) C(2) C(1) 81.6 yes
